data_4075765
loop_
_publ_author_name
'Song, Li-Cheng'
'Zeng, Guang-Huai'
'Hu, Qing-Mei'
'Ge, Jian-Hua'
'Lou, Shao-Xia'

_publ_section_title
;
 Unexpected Preparation of Butterfly Fe/S Cluster Complexes Containing a
 Quaternary Phosphorus Atom via Reactions of the Anions
 (\m-RS)(\m-S-)Fe2(CO)6and (\m-RS)(\m-S-)[Fe2(CO)6]2(\m4-S) with
 Diphenylchlorophosphine
;
_journal_issue 1
_journal_name_full Organometallics
_journal_page_first 16
_journal_paper_doi 10.1021/om049372x
_journal_volume 24
_journal_year 2005
_chemical_formula_sum 'C29 H15 Fe4 O11 P S3'
_chemical_formula_weight 889.96
_chemical_name_systematic
; 
 ? 
;
_space_group_IT_number 2
_symmetry_cell_setting triclinic
_symmetry_space_group_name_Hall '-P 1'
_symmetry_space_group_name_H-M 'P -1'
_atom_sites_solution_hydrogens geom
_atom_sites_solution_primary direct
_atom_sites_solution_secondary difmap
_audit_creation_method SHELXL-97
_cell_angle_alpha 91.396(7)
_cell_angle_beta 103.410(7)
_cell_angle_gamma 106.192(6)
_cell_formula_units_Z 2
_cell_length_a 9.408(4)
_cell_length_b 10.438(4)
_cell_length_c 19.084(8)
_cell_measurement_reflns_used 959
_cell_measurement_temperature 293(2)
_cell_measurement_theta_max 25.57
_cell_measurement_theta_min 3.14
_cell_volume 1742.7(12)
_computing_cell_refinement 'Bruker SMART'
_computing_data_collection 'Bruker SMART'
_computing_data_reduction 'Bruker SAINT'
_computing_molecular_graphics 'Bruker SHELXTL'
_computing_publication_material 'Bruker SHELXTL'
_computing_structure_refinement 'SHELXL-97 (Sheldrick, 1997)'
_computing_structure_solution 'SHELXS-97 (Sheldrick, 1990)'
_diffrn_ambient_temperature 293(2)
_diffrn_measured_fraction_theta_full 0.979
_diffrn_measured_fraction_theta_max 0.979
_diffrn_measurement_device_type 'CCD area detector'
_diffrn_measurement_method 'phi and omega scans'
_diffrn_radiation_monochromator graphite
_diffrn_radiation_source 'fine-focus sealed tube'
_diffrn_radiation_type MoK\a
_diffrn_radiation_wavelength 0.71073
_diffrn_reflns_av_R_equivalents 0.0404
_diffrn_reflns_av_sigmaI/netI 0.0888
_diffrn_reflns_limit_h_max 11
_diffrn_reflns_limit_h_min -11
_diffrn_reflns_limit_k_max 13
_diffrn_reflns_limit_k_min -12
_diffrn_reflns_limit_l_max 23
_diffrn_reflns_limit_l_min -12
_diffrn_reflns_number 10456
_diffrn_reflns_theta_full 26.50
_diffrn_reflns_theta_max 26.50
_diffrn_reflns_theta_min 1.10
_exptl_absorpt_coefficient_mu 1.913
_exptl_absorpt_correction_T_max 1.000000
_exptl_absorpt_correction_T_min 0.825642
_exptl_absorpt_correction_type multi-scan
_exptl_absorpt_process_details SADABS
_exptl_crystal_density_diffrn 1.696
_exptl_crystal_density_method 'not measured'
_exptl_crystal_F_000 888
_exptl_crystal_size_max 0.32
_exptl_crystal_size_mid 0.24
_exptl_crystal_size_min 0.20
_refine_diff_density_max 0.478
_refine_diff_density_min -0.619
_refine_diff_density_rms 0.102
_refine_ls_extinction_method none
_refine_ls_goodness_of_fit_ref 0.985
_refine_ls_hydrogen_treatment mixed
_refine_ls_matrix_type full
_refine_ls_number_parameters 433
_refine_ls_number_reflns 7059
_refine_ls_number_restraints 0
_refine_ls_restrained_S_all 0.985
_refine_ls_R_factor_all 0.0815
_refine_ls_R_factor_gt 0.0482
_refine_ls_shift/su_max 0.000
_refine_ls_shift/su_mean 0.000
_refine_ls_structure_factor_coef Fsqd
_refine_ls_weighting_details 'calc w=1/[\s^2^(Fo^2^)+(0.0625P)^2^+0.0000P] where P=(Fo^2^+2Fc^2^)/3'
_refine_ls_weighting_scheme calc
_refine_ls_wR_factor_gt 0.1153
_refine_ls_wR_factor_ref 0.1387
_reflns_number_gt 4799
_reflns_number_total 7059
_reflns_threshold_expression >2sigma(I)
_cod_data_source_file om049372xsi20040813_024319.cif
_cod_data_source_block 030113b
_cod_depositor_comments
;
The following automatic conversions were performed:

'_symmetry_cell_setting' value 'Triclinic' changed to 'triclinic'
according to /home/saulius/struct/CIF-dictionaries/cif_core.dic
dictionary named 'cif_core.dic' version 2.4.1 from
2010-06-29.

'_exptl_absorpt_correction_type' value 'MULTI-SCAN'
changed to 'multi-scan' according to
/home/saulius/struct/CIF-dictionaries/cif_core.dic dictionary named
'cif_core.dic' version 2.4.1 from 2010-06-29.

Automatic conversion script
Id: cif_fix_values 1715 2011-07-08 13:25:40Z adriana 
;
_cod_original_sg_symbol_H-M P-1
_cod_database_code 4075765

loop_
_symmetry_equiv_pos_as_xyz
'x, y, z'
'-x, -y, -z'

loop_
_atom_site_label
_atom_site_type_symbol
_atom_site_fract_x
_atom_site_fract_y
_atom_site_fract_z
_atom_site_U_iso_or_equiv
_atom_site_adp_type
_atom_site_occupancy
_atom_site_symmetry_multiplicity
_atom_site_calc_flag
_atom_site_refinement_flags
Fe1 Fe 0.49802(7) 0.71560(6) 0.38383(3) 0.03567(18) Uani 1 1 d .
Fe2 Fe 0.41779(8) 0.40966(6) 0.20995(4) 0.04129(19) Uani 1 1 d .
Fe3 Fe 0.70082(8) 0.50364(6) 0.26965(4) 0.03937(19) Uani 1 1 d .
Fe4 Fe 0.52337(7) 0.79492(6) 0.26127(3) 0.03136(17) Uani 1 1 d .
P1 P 0.58156(13) 0.74094(11) 0.16097(6) 0.0312(3) Uani 1 1 d .
S1 S 0.72605(12) 0.83175(11) 0.36102(6) 0.0345(3) Uani 1 1 d .
S2 S 0.59230(14) 0.53618(11) 0.15448(6) 0.0372(3) Uani 1 1 d .
S3 S 0.51917(13) 0.58916(10) 0.29185(6) 0.0338(3) Uani 1 1 d .
C1 C 0.4504(6) 0.8658(6) 0.4016(3) 0.0508(13) Uani 1 1 d .
O1 O 0.4186(5) 0.9610(4) 0.4115(3) 0.0783(13) Uani 1 1 d .
C2 C 0.5784(6) 0.6691(5) 0.4728(3) 0.0515(13) Uani 1 1 d .
O2 O 0.6254(5) 0.6416(5) 0.5278(2) 0.0862(14) Uani 1 1 d .
C3 C 0.3070(6) 0.6135(5) 0.3763(3) 0.0525(13) Uani 1 1 d .
O3 O 0.1864(5) 0.5445(5) 0.3712(3) 0.0881(15) Uani 1 1 d .
C4 C 0.2339(7) 0.4252(6) 0.1643(4) 0.0682(17) Uani 1 1 d .
O4 O 0.1159(6) 0.4300(6) 0.1349(4) 0.124(2) Uani 1 1 d .
C5 C 0.3580(8) 0.3027(5) 0.2763(3) 0.0665(17) Uani 1 1 d .
O5 O 0.3190(8) 0.2340(5) 0.3176(3) 0.118(2) Uani 1 1 d .
C6 C 0.4154(7) 0.2698(5) 0.1516(3) 0.0537(14) Uani 1 1 d .
O6 O 0.4128(6) 0.1848(4) 0.1135(2) 0.0834(14) Uani 1 1 d .
C7 C 0.7164(7) 0.4457(6) 0.3573(3) 0.0637(16) Uani 1 1 d .
O7 O 0.7215(7) 0.4135(6) 0.4146(2) 0.1026(18) Uani 1 1 d .
C8 C 0.7781(7) 0.3788(5) 0.2382(3) 0.0544(14) Uani 1 1 d .
O8 O 0.8279(6) 0.3002(5) 0.2217(2) 0.0845(14) Uani 1 1 d .
C9 C 0.8788(6) 0.6396(6) 0.2909(3) 0.0492(13) Uani 1 1 d .
O9 O 0.9940(4) 0.7210(4) 0.3014(2) 0.0741(12) Uani 1 1 d .
C10 C 0.3238(6) 0.7502(5) 0.2221(3) 0.0455(12) Uani 1 1 d .
O10 O 0.1944(5) 0.7223(5) 0.1982(2) 0.0796(13) Uani 1 1 d .
C11 C 0.5384(6) 0.9677(5) 0.2580(3) 0.0507(13) Uani 1 1 d .
O11 O 0.5462(6) 1.0789(4) 0.2570(2) 0.0847(14) Uani 1 1 d .
C12 C 0.8090(5) 0.9978(5) 0.4058(3) 0.0402(11) Uani 1 1 d .
C13 C 0.8955(7) 1.0964(6) 0.3729(3) 0.0723(19) Uani 1 1 d .
H13 H 0.8992 1.0797 0.3254 0.087 Uiso 1 1 calc R
C14 C 0.9771(8) 1.2207(6) 0.4111(4) 0.087(2) Uani 1 1 d .
H14 H 1.0355 1.2866 0.3890 0.105 Uiso 1 1 calc R
C15 C 0.9722(7) 1.2463(6) 0.4800(4) 0.075(2) Uani 1 1 d .
H15 H 1.0278 1.3291 0.5054 0.091 Uiso 1 1 calc R
C16 C 0.8858(7) 1.1509(7) 0.5120(4) 0.0734(19) Uani 1 1 d .
H16 H 0.8801 1.1699 0.5589 0.088 Uiso 1 1 calc R
C17 C 0.8062(6) 1.0263(6) 0.4763(3) 0.0554(14) Uani 1 1 d .
H17 H 0.7504 0.9611 0.4999 0.066 Uiso 1 1 calc R
C18 C 0.7615(5) 0.8238(4) 0.1376(3) 0.0388(11) Uani 1 1 d .
C19 C 0.8629(7) 0.9321(7) 0.1790(3) 0.078(2) Uani 1 1 d .
H19 H 0.8405 0.9641 0.2199 0.093 Uiso 1 1 calc R
C20 C 1.0000(8) 0.9976(9) 0.1626(5) 0.112(3) Uani 1 1 d .
H20 H 1.0673 1.0732 0.1914 0.134 Uiso 1 1 calc R
C21 C 1.0341(8) 0.9499(8) 0.1041(5) 0.089(2) Uani 1 1 d .
H21 H 1.1272 0.9905 0.0936 0.106 Uiso 1 1 calc R
C22 C 0.9339(8) 0.8442(8) 0.0614(4) 0.080(2) Uani 1 1 d .
H22 H 0.9569 0.8127 0.0206 0.096 Uiso 1 1 calc R
C23 C 0.7974(7) 0.7816(6) 0.0772(3) 0.0636(16) Uani 1 1 d .
H23 H 0.7282 0.7093 0.0464 0.076 Uiso 1 1 calc R
C24 C 0.4406(5) 0.7439(4) 0.0768(2) 0.0359(10) Uani 1 1 d .
C25 C 0.4175(6) 0.8683(5) 0.0632(3) 0.0444(11) Uani 1 1 d .
H25 H 0.4742 0.9437 0.0951 0.053 Uiso 1 1 calc R
C26 C 0.3101(6) 0.8794(6) 0.0022(3) 0.0532(13) Uani 1 1 d .
H26 H 0.2958 0.9626 -0.0070 0.064 Uiso 1 1 calc R
C27 C 0.2241(6) 0.7679(6) -0.0449(3) 0.0558(14) Uani 1 1 d .
H27 H 0.1515 0.7755 -0.0857 0.067 Uiso 1 1 calc R
C28 C 0.2465(7) 0.6468(6) -0.0312(3) 0.0674(17) Uani 1 1 d .
H28 H 0.1887 0.5715 -0.0629 0.081 Uiso 1 1 calc R
C29 C 0.3540(6) 0.6339(5) 0.0292(3) 0.0564(14) Uani 1 1 d .
H29 H 0.3679 0.5503 0.0377 0.068 Uiso 1 1 calc R

loop_
_atom_site_aniso_label
_atom_site_aniso_U_11
_atom_site_aniso_U_22
_atom_site_aniso_U_33
_atom_site_aniso_U_23
_atom_site_aniso_U_13
_atom_site_aniso_U_12
Fe1 0.0407(4) 0.0344(4) 0.0342(4) 0.0089(3) 0.0134(3) 0.0107(3)
Fe2 0.0484(4) 0.0249(3) 0.0445(4) 0.0024(3) 0.0087(3) 0.0034(3)
Fe3 0.0470(4) 0.0340(4) 0.0402(4) 0.0065(3) 0.0079(3) 0.0189(3)
Fe4 0.0388(4) 0.0262(3) 0.0306(3) 0.0060(2) 0.0090(3) 0.0113(3)
P1 0.0367(6) 0.0258(5) 0.0307(6) 0.0058(4) 0.0080(5) 0.0088(5)
S1 0.0380(6) 0.0294(6) 0.0349(6) 0.0028(4) 0.0091(5) 0.0078(5)
S2 0.0480(7) 0.0281(6) 0.0365(6) 0.0033(5) 0.0103(5) 0.0129(5)
S3 0.0381(6) 0.0267(5) 0.0353(6) 0.0065(4) 0.0079(5) 0.0083(5)
C1 0.053(3) 0.052(3) 0.053(3) 0.010(3) 0.021(3) 0.018(3)
O1 0.099(3) 0.062(3) 0.097(3) 0.008(2) 0.044(3) 0.044(3)
C2 0.054(3) 0.050(3) 0.047(3) 0.015(2) 0.013(3) 0.008(2)
O2 0.091(3) 0.100(4) 0.049(2) 0.033(2) -0.001(2) 0.011(3)
C3 0.050(3) 0.050(3) 0.063(3) 0.022(3) 0.020(3) 0.017(3)
O3 0.053(3) 0.075(3) 0.133(4) 0.039(3) 0.027(3) 0.008(2)
C4 0.047(3) 0.047(3) 0.095(5) -0.003(3) 0.006(3) -0.001(3)
O4 0.052(3) 0.116(5) 0.174(6) 0.006(4) -0.014(3) 0.013(3)
C5 0.093(5) 0.038(3) 0.060(4) 0.001(3) 0.028(3) -0.001(3)
O5 0.195(6) 0.063(3) 0.090(4) 0.023(3) 0.071(4) -0.005(3)
C6 0.069(4) 0.030(3) 0.051(3) 0.003(2) 0.008(3) 0.002(2)
O6 0.126(4) 0.042(2) 0.074(3) -0.013(2) 0.023(3) 0.014(2)
C7 0.076(4) 0.068(4) 0.059(4) 0.016(3) 0.011(3) 0.044(3)
O7 0.146(5) 0.142(5) 0.064(3) 0.052(3) 0.043(3) 0.097(4)
C8 0.076(4) 0.049(3) 0.046(3) 0.008(2) 0.012(3) 0.034(3)
O8 0.138(4) 0.076(3) 0.072(3) 0.010(2) 0.038(3) 0.073(3)
C9 0.049(3) 0.057(3) 0.050(3) -0.002(3) 0.015(3) 0.026(3)
O9 0.046(2) 0.075(3) 0.092(3) -0.013(2) 0.012(2) 0.009(2)
C10 0.051(3) 0.050(3) 0.042(3) 0.011(2) 0.015(2) 0.021(2)
O10 0.044(2) 0.115(4) 0.083(3) 0.013(3) 0.011(2) 0.031(2)
C11 0.069(4) 0.041(3) 0.041(3) 0.009(2) 0.007(3) 0.019(3)
O11 0.131(4) 0.035(2) 0.090(3) 0.014(2) 0.016(3) 0.036(2)
C12 0.038(3) 0.035(2) 0.042(3) 0.001(2) 0.005(2) 0.007(2)
C13 0.092(5) 0.050(3) 0.049(3) -0.005(3) 0.014(3) -0.016(3)
C14 0.092(5) 0.050(4) 0.087(5) 0.000(4) 0.009(4) -0.019(3)
C15 0.061(4) 0.047(3) 0.094(5) -0.025(3) -0.009(4) 0.003(3)
C16 0.063(4) 0.076(5) 0.070(4) -0.033(4) 0.010(3) 0.009(3)
C17 0.056(3) 0.056(3) 0.047(3) -0.009(3) 0.013(3) 0.005(3)
C18 0.041(3) 0.033(2) 0.044(3) 0.013(2) 0.015(2) 0.009(2)
C19 0.070(4) 0.080(4) 0.062(4) -0.017(3) 0.024(3) -0.017(3)
C20 0.072(5) 0.116(7) 0.104(6) -0.013(5) 0.032(5) -0.047(4)
C21 0.061(4) 0.105(6) 0.102(6) 0.033(5) 0.045(4) 0.007(4)
C22 0.073(4) 0.091(5) 0.092(5) 0.019(4) 0.052(4) 0.022(4)
C23 0.065(4) 0.058(4) 0.069(4) 0.001(3) 0.033(3) 0.007(3)
C24 0.040(3) 0.037(2) 0.034(2) 0.0049(19) 0.011(2) 0.015(2)
C25 0.055(3) 0.038(3) 0.039(3) 0.005(2) 0.008(2) 0.014(2)
C26 0.062(3) 0.055(3) 0.049(3) 0.017(3) 0.009(3) 0.030(3)
C27 0.052(3) 0.075(4) 0.040(3) 0.005(3) -0.004(2) 0.030(3)
C28 0.068(4) 0.063(4) 0.054(3) -0.013(3) -0.014(3) 0.019(3)
C29 0.066(4) 0.046(3) 0.051(3) -0.003(2) -0.006(3) 0.025(3)

loop_
_atom_type_symbol
_atom_type_description
_atom_type_scat_dispersion_real
_atom_type_scat_dispersion_imag
_atom_type_scat_source
C C 0.0033 0.0016 'International Tables Vol C Tables 4.2.6.8 and 6.1.1.4'
H H 0.0000 0.0000 'International Tables Vol C Tables 4.2.6.8 and 6.1.1.4'
O O 0.0106 0.0060 'International Tables Vol C Tables 4.2.6.8 and 6.1.1.4'
P P 0.1023 0.0942 'International Tables Vol C Tables 4.2.6.8 and 6.1.1.4'
S S 0.1246 0.1234 'International Tables Vol C Tables 4.2.6.8 and 6.1.1.4'
Fe Fe 0.3463 0.8444 'International Tables Vol C Tables 4.2.6.8 and 6.1.1.4'

loop_
_geom_angle_atom_site_label_1
_geom_angle_atom_site_label_2
_geom_angle_atom_site_label_3
_geom_angle
C3 Fe1 C1 92.2(2)
C3 Fe1 C2 95.8(2)
C1 Fe1 C2 105.2(2)
C3 Fe1 S3 91.08(19)
C1 Fe1 S3 140.87(17)
C2 Fe1 S3 113.22(18)
C3 Fe1 S1 164.77(19)
C1 Fe1 S1 92.82(17)
C2 Fe1 S1 96.76(17)
S3 Fe1 S1 76.05(5)
C3 Fe1 Fe4 109.47(18)
C1 Fe1 Fe4 87.26(17)
C2 Fe1 Fe4 151.49(17)
S3 Fe1 Fe4 55.12(4)
S1 Fe1 Fe4 56.46(3)
C5 Fe2 C4 98.1(3)
C5 Fe2 C6 92.3(2)
C4 Fe2 C6 97.2(3)
C5 Fe2 S3 92.14(19)
C4 Fe2 S3 104.2(2)
C6 Fe2 S3 157.24(19)
C5 Fe2 S2 154.8(2)
C4 Fe2 S2 107.0(2)
C6 Fe2 S2 85.72(17)
S3 Fe2 S2 80.87(5)
C5 Fe2 Fe3 100.1(2)
C4 Fe2 Fe3 153.20(18)
C6 Fe2 Fe3 101.46(19)
S3 Fe2 Fe3 55.78(4)
S2 Fe2 Fe3 56.02(4)
C7 Fe3 C8 92.7(2)
C7 Fe3 C9 97.5(3)
C8 Fe3 C9 96.2(2)
C7 Fe3 S3 86.96(19)
C8 Fe3 S3 156.76(19)
C9 Fe3 S3 106.89(16)
C7 Fe3 S2 159.4(2)
C8 Fe3 S2 91.96(17)
C9 Fe3 S2 101.87(17)
S3 Fe3 S2 80.94(5)
C7 Fe3 Fe2 103.0(2)
C8 Fe3 Fe2 102.21(19)
C9 Fe3 Fe2 151.55(16)
S3 Fe3 Fe2 55.51(4)
S2 Fe3 Fe2 56.41(4)
C11 Fe4 C10 91.2(2)
C11 Fe4 P1 103.58(18)
C10 Fe4 P1 94.79(16)
C11 Fe4 S3 167.25(17)
C10 Fe4 S3 93.99(16)
P1 Fe4 S3 87.57(5)
C11 Fe4 S1 93.47(17)
C10 Fe4 S1 150.47(16)
P1 Fe4 S1 112.29(6)
S3 Fe4 S1 76.35(4)
C11 Fe4 Fe1 112.20(17)
C10 Fe4 Fe1 94.99(15)
P1 Fe4 Fe1 142.59(4)
S3 Fe4 Fe1 55.78(3)
S1 Fe4 Fe1 56.38(4)
C18 P1 C24 101.4(2)
C18 P1 S2 98.66(15)
C24 P1 S2 102.70(15)
C18 P1 Fe4 124.04(16)
C24 P1 Fe4 114.93(15)
S2 P1 Fe4 112.02(6)
C12 S1 Fe1 115.17(16)
C12 S1 Fe4 118.52(16)
Fe1 S1 Fe4 67.17(5)
P1 S2 Fe3 104.86(6)
P1 S2 Fe2 108.38(6)
Fe3 S2 Fe2 67.56(5)
Fe4 S3 Fe2 121.52(6)
Fe4 S3 Fe1 69.10(4)
Fe2 S3 Fe1 149.18(6)
Fe4 S3 Fe3 118.18(6)
Fe2 S3 Fe3 68.72(5)
Fe1 S3 Fe3 135.40(6)
O1 C1 Fe1 178.7(5)
O2 C2 Fe1 178.5(6)
O3 C3 Fe1 177.7(5)
O4 C4 Fe2 177.5(6)
O5 C5 Fe2 179.2(6)
O6 C6 Fe2 178.0(5)
O7 C7 Fe3 175.8(5)
O8 C8 Fe3 177.0(5)
O9 C9 Fe3 175.7(5)
O10 C10 Fe4 178.5(5)
O11 C11 Fe4 178.5(6)
C17 C12 C13 118.4(5)
C17 C12 S1 121.5(4)
C13 C12 S1 119.5(4)
C12 C13 C14 119.9(6)
C12 C13 H13 120.0
C14 C13 H13 120.0
C15 C14 C13 120.6(6)
C15 C14 H14 119.7
C13 C14 H14 119.7
C14 C15 C16 119.6(6)
C14 C15 H15 120.2
C16 C15 H15 120.2
C15 C16 C17 121.3(6)
C15 C16 H16 119.4
C17 C16 H16 119.4
C16 C17 C12 120.1(6)
C16 C17 H17 119.9
C12 C17 H17 119.9
C19 C18 C23 117.2(5)
C19 C18 P1 120.6(4)
C23 C18 P1 122.2(4)
C18 C19 C20 122.0(6)
C18 C19 H19 119.0
C20 C19 H19 119.0
C21 C20 C19 119.1(7)
C21 C20 H20 120.4
C19 C20 H20 120.4
C22 C21 C20 119.9(6)
C22 C21 H21 120.0
C20 C21 H21 120.0
C21 C22 C23 120.6(7)
C21 C22 H22 119.7
C23 C22 H22 119.7
C18 C23 C22 121.1(6)
C18 C23 H23 119.5
C22 C23 H23 119.5
C29 C24 C25 118.8(4)
C29 C24 P1 125.3(4)
C25 C24 P1 115.8(3)
C26 C25 C24 119.9(5)
C26 C25 H25 120.1
C24 C25 H25 120.1
C27 C26 C25 120.5(5)
C27 C26 H26 119.7
C25 C26 H26 119.7
C28 C27 C26 119.4(5)
C28 C27 H27 120.3
C26 C27 H27 120.3
C27 C28 C29 121.0(5)
C27 C28 H28 119.5
C29 C28 H28 119.5
C24 C29 C28 120.5(5)
C24 C29 H29 119.8
C28 C29 H29 119.8

loop_
_geom_bond_atom_site_label_1
_geom_bond_atom_site_label_2
_geom_bond_distance
Fe1 C3 1.786(6)
Fe1 C1 1.792(6)
Fe1 C2 1.827(5)
Fe1 S3 2.2490(14)
Fe1 S1 2.2957(15)
Fe1 Fe4 2.5409(12)
Fe2 C5 1.792(6)
Fe2 C4 1.800(6)
Fe2 C6 1.807(6)
Fe2 S3 2.2433(14)
Fe2 S2 2.2858(15)
Fe2 Fe3 2.5363(14)
Fe3 C7 1.781(6)
Fe3 C8 1.812(5)
Fe3 C9 1.820(6)
Fe3 S3 2.2506(15)
Fe3 S2 2.2755(15)
Fe4 C11 1.773(5)
Fe4 C10 1.774(5)
Fe4 P1 2.2106(15)
Fe4 S3 2.2314(14)
Fe4 S1 2.2978(14)
P1 C18 1.835(5)
P1 C24 1.838(4)
P1 S2 2.1694(17)
S1 C12 1.791(5)
C1 O1 1.138(6)
C2 O2 1.118(6)
C3 O3 1.143(6)
C4 O4 1.137(7)
C5 O5 1.134(7)
C6 O6 1.124(6)
C7 O7 1.146(7)
C8 O8 1.123(6)
C9 O9 1.147(6)
C10 O10 1.145(6)
C11 O11 1.143(6)
C12 C17 1.379(7)
C12 C13 1.385(7)
C13 C14 1.394(8)
C13 H13 0.9300
C14 C15 1.349(9)
C14 H14 0.9300
C15 C16 1.354(9)
C15 H15 0.9300
C16 C17 1.375(8)
C16 H16 0.9300
C17 H17 0.9300
C18 C19 1.349(7)
C18 C23 1.369(7)
C19 C20 1.392(8)
C19 H19 0.9300
C20 C21 1.350(10)
C20 H20 0.9300
C21 C22 1.338(10)
C21 H21 0.9300
C22 C23 1.374(8)
C22 H22 0.9300
C23 H23 0.9300
C24 C29 1.375(7)
C24 C25 1.396(6)
C25 C26 1.384(7)
C25 H25 0.9300
C26 C27 1.381(8)
C26 H26 0.9300
C27 C28 1.360(8)
C27 H27 0.9300
C28 C29 1.383(7)
C28 H28 0.9300
C29 H29 0.9300

loop_
_geom_torsion_atom_site_label_1
_geom_torsion_atom_site_label_2
_geom_torsion_atom_site_label_3
_geom_torsion_atom_site_label_4
_geom_torsion
C5 Fe2 Fe3 C7 -8.7(3)
C4 Fe2 Fe3 C7 123.6(5)
C6 Fe2 Fe3 C7 -103.1(3)
S3 Fe2 Fe3 C7 77.0(2)
S2 Fe2 Fe3 C7 -179.9(2)
C5 Fe2 Fe3 C8 87.1(3)
C4 Fe2 Fe3 C8 -140.7(5)
C6 Fe2 Fe3 C8 -7.4(2)
S3 Fe2 Fe3 C8 172.72(17)
S2 Fe2 Fe3 C8 -84.16(18)
C5 Fe2 Fe3 C9 -143.8(4)
C4 Fe2 Fe3 C9 -11.5(6)
C6 Fe2 Fe3 C9 121.8(4)
S3 Fe2 Fe3 C9 -58.1(3)
S2 Fe2 Fe3 C9 45.0(3)
C5 Fe2 Fe3 S3 -85.7(2)
C4 Fe2 Fe3 S3 46.6(5)
C6 Fe2 Fe3 S3 179.91(17)
S2 Fe2 Fe3 S3 103.12(6)
C5 Fe2 Fe3 S2 171.2(2)
C4 Fe2 Fe3 S2 -56.5(5)
C6 Fe2 Fe3 S2 76.79(17)
S3 Fe2 Fe3 S2 -103.12(6)
C3 Fe1 Fe4 C11 107.7(3)
C1 Fe1 Fe4 C11 16.3(3)
C2 Fe1 Fe4 C11 -101.2(4)
S3 Fe1 Fe4 C11 -175.2(2)
S1 Fe1 Fe4 C11 -78.9(2)
C3 Fe1 Fe4 C10 14.3(2)
C1 Fe1 Fe4 C10 -77.1(2)
C2 Fe1 Fe4 C10 165.4(4)
S3 Fe1 Fe4 C10 91.44(17)
S1 Fe1 Fe4 C10 -172.27(17)
C3 Fe1 Fe4 P1 -90.3(2)
C1 Fe1 Fe4 P1 178.34(18)
C2 Fe1 Fe4 P1 60.8(4)
S3 Fe1 Fe4 P1 -13.16(7)
S1 Fe1 Fe4 P1 83.13(8)
C3 Fe1 Fe4 S3 -77.17(19)
C1 Fe1 Fe4 S3 -168.50(17)
C2 Fe1 Fe4 S3 74.0(4)
S1 Fe1 Fe4 S3 96.29(5)
C3 Fe1 Fe4 S1 -173.46(19)
C1 Fe1 Fe4 S1 95.21(17)
C2 Fe1 Fe4 S1 -22.3(4)
S3 Fe1 Fe4 S1 -96.29(5)
C11 Fe4 P1 C18 57.0(3)
C10 Fe4 P1 C18 149.4(2)
S3 Fe4 P1 C18 -116.79(18)
S1 Fe4 P1 C18 -42.61(18)
Fe1 Fe4 P1 C18 -105.93(18)
C11 Fe4 P1 C24 -68.4(2)
C10 Fe4 P1 C24 24.1(2)
S3 Fe4 P1 C24 117.90(16)
S1 Fe4 P1 C24 -167.92(16)
Fe1 Fe4 P1 C24 128.76(16)
C11 Fe4 P1 S2 174.94(19)
C10 Fe4 P1 S2 -92.61(17)
S3 Fe4 P1 S2 1.19(6)
S1 Fe4 P1 S2 75.37(7)
Fe1 Fe4 P1 S2 12.05(10)
C3 Fe1 S1 C12 136.1(7)
C1 Fe1 S1 C12 27.2(2)
C2 Fe1 S1 C12 -78.5(2)
S3 Fe1 S1 C12 169.16(18)
Fe4 Fe1 S1 C12 112.00(18)
C3 Fe1 S1 Fe4 24.1(7)
C1 Fe1 S1 Fe4 -84.83(17)
C2 Fe1 S1 Fe4 169.48(18)
S3 Fe1 S1 Fe4 57.16(4)
C11 Fe4 S1 C12 7.2(3)
C10 Fe4 S1 C12 -91.5(4)
P1 Fe4 S1 C12 113.44(19)
S3 Fe4 S1 C12 -165.00(19)
Fe1 Fe4 S1 C12 -107.24(19)
C11 Fe4 S1 Fe1 114.48(18)
C10 Fe4 S1 Fe1 15.8(3)
P1 Fe4 S1 Fe1 -139.32(5)
S3 Fe4 S1 Fe1 -57.75(4)
C18 P1 S2 Fe3 94.00(16)
C24 P1 S2 Fe3 -162.11(15)
Fe4 P1 S2 Fe3 -38.25(8)
C18 P1 S2 Fe2 164.85(16)
C24 P1 S2 Fe2 -91.26(16)
Fe4 P1 S2 Fe2 32.61(8)
C7 Fe3 S2 P1 104.4(5)
C8 Fe3 S2 P1 -152.54(19)
C9 Fe3 S2 P1 -55.78(16)
S3 Fe3 S2 P1 49.71(6)
Fe2 Fe3 S2 P1 104.08(6)
C7 Fe3 S2 Fe2 0.3(5)
C8 Fe3 S2 Fe2 103.38(19)
C9 Fe3 S2 Fe2 -159.87(16)
S3 Fe3 S2 Fe2 -54.37(5)
C5 Fe2 S2 P1 -119.6(4)
C4 Fe2 S2 P1 57.9(2)
C6 Fe2 S2 P1 154.16(18)
S3 Fe2 S2 P1 -44.28(6)
Fe3 Fe2 S2 P1 -98.93(6)
C5 Fe2 S2 Fe3 -20.7(4)
C4 Fe2 S2 Fe3 156.8(2)
C6 Fe2 S2 Fe3 -106.91(18)
S3 Fe2 S2 Fe3 54.65(4)
C11 Fe4 S3 Fe2 168.3(8)
C10 Fe4 S3 Fe2 54.27(17)
P1 Fe4 S3 Fe2 -40.37(7)
S1 Fe4 S3 Fe2 -154.01(7)
Fe1 Fe4 S3 Fe2 147.59(8)
C11 Fe4 S3 Fe1 20.7(9)
C10 Fe4 S3 Fe1 -93.32(16)
P1 Fe4 S3 Fe1 172.04(4)
S1 Fe4 S3 Fe1 58.40(5)
C11 Fe4 S3 Fe3 -110.6(9)
C10 Fe4 S3 Fe3 135.38(16)
P1 Fe4 S3 Fe3 40.74(6)
S1 Fe4 S3 Fe3 -72.90(7)
Fe1 Fe4 S3 Fe3 -131.30(7)
C5 Fe2 S3 Fe4 -148.4(2)
C4 Fe2 S3 Fe4 -49.4(2)
C6 Fe2 S3 Fe4 110.6(4)
S2 Fe2 S3 Fe4 55.94(7)
Fe3 Fe2 S3 Fe4 110.83(7)
C5 Fe2 S3 Fe1 -46.2(3)
C4 Fe2 S3 Fe1 52.8(2)
C6 Fe2 S3 Fe1 -147.2(4)
S2 Fe2 S3 Fe1 158.13(11)
Fe3 Fe2 S3 Fe1 -146.98(12)
C5 Fe2 S3 Fe3 100.8(2)
C4 Fe2 S3 Fe3 -160.2(2)
C6 Fe2 S3 Fe3 -0.2(4)
S2 Fe2 S3 Fe3 -54.88(4)
C3 Fe1 S3 Fe4 113.15(17)
C1 Fe1 S3 Fe4 18.4(3)
C2 Fe1 S3 Fe4 -150.06(18)
S1 Fe1 S3 Fe4 -58.61(4)
C3 Fe1 S3 Fe2 -3.7(2)
C1 Fe1 S3 Fe2 -98.5(3)
C2 Fe1 S3 Fe2 93.1(2)
S1 Fe1 S3 Fe2 -175.49(11)
Fe4 Fe1 S3 Fe2 -116.88(12)
C3 Fe1 S3 Fe3 -137.42(18)
C1 Fe1 S3 Fe3 127.8(3)
C2 Fe1 S3 Fe3 -40.6(2)
S1 Fe1 S3 Fe3 50.82(8)
Fe4 Fe1 S3 Fe3 109.43(8)
C7 Fe3 S3 Fe4 136.6(2)
C8 Fe3 S3 Fe4 -133.6(4)
C9 Fe3 S3 Fe4 39.66(18)
S2 Fe3 S3 Fe4 -60.09(6)
Fe2 Fe3 S3 Fe4 -115.33(7)
C7 Fe3 S3 Fe2 -108.1(2)
C8 Fe3 S3 Fe2 -18.3(4)
C9 Fe3 S3 Fe2 154.99(18)
S2 Fe3 S3 Fe2 55.24(4)
C7 Fe3 S3 Fe1 48.5(2)
C8 Fe3 S3 Fe1 138.3(4)
C9 Fe3 S3 Fe1 -48.44(19)
S2 Fe3 S3 Fe1 -148.18(8)
Fe2 Fe3 S3 Fe1 156.58(9)
C3 Fe1 C1 O1 -73(22)
C2 Fe1 C1 O1 -170(22)
S3 Fe1 C1 O1 21(22)
S1 Fe1 C1 O1 92(22)
Fe4 Fe1 C1 O1 36(22)
C3 Fe1 C2 O2 -58(20)
C1 Fe1 C2 O2 36(20)
S3 Fe1 C2 O2 -151(20)
S1 Fe1 C2 O2 131(20)
Fe4 Fe1 C2 O2 150(20)
C1 Fe1 C3 O3 -175(100)
C2 Fe1 C3 O3 -70(14)
S3 Fe1 C3 O3 44(14)
S1 Fe1 C3 O3 76(14)
Fe4 Fe1 C3 O3 97(14)
C5 Fe2 C4 O4 -62(16)
C6 Fe2 C4 O4 31(16)
S3 Fe2 C4 O4 -156(16)
S2 Fe2 C4 O4 119(16)
Fe3 Fe2 C4 O4 165(15)
C4 Fe2 C5 O5 59(52)
C6 Fe2 C5 O5 -38(52)
S3 Fe2 C5 O5 164(52)
S2 Fe2 C5 O5 -123(52)
Fe3 Fe2 C5 O5 -140(52)
C5 Fe2 C6 O6 149(16)
C4 Fe2 C6 O6 51(16)
S3 Fe2 C6 O6 -110(16)
S2 Fe2 C6 O6 -56(16)
Fe3 Fe2 C6 O6 -110(16)
C8 Fe3 C7 O7 -171(9)
C9 Fe3 C7 O7 92(9)
S3 Fe3 C7 O7 -14(9)
S2 Fe3 C7 O7 -68(9)
Fe2 Fe3 C7 O7 -68(9)
C7 Fe3 C8 O8 -12(11)
C9 Fe3 C8 O8 86(11)
S3 Fe3 C8 O8 -100(11)
S2 Fe3 C8 O8 -172(11)
Fe2 Fe3 C8 O8 -116(11)
C7 Fe3 C9 O9 116(7)
C8 Fe3 C9 O9 22(7)
S3 Fe3 C9 O9 -155(7)
S2 Fe3 C9 O9 -71(7)
Fe2 Fe3 C9 O9 -108(7)
C11 Fe4 C10 O10 -74(19)
P1 Fe4 C10 O10 -177(100)
S3 Fe4 C10 O10 95(19)
S1 Fe4 C10 O10 26(19)
Fe1 Fe4 C10 O10 39(19)
C10 Fe4 C11 O11 64(22)
P1 Fe4 C11 O11 159(22)
S3 Fe4 C11 O11 -50(23)
S1 Fe4 C11 O11 -87(22)
Fe1 Fe4 C11 O11 -32(22)
Fe1 S1 C12 C17 40.2(5)
Fe4 S1 C12 C17 116.8(4)
Fe1 S1 C12 C13 -148.5(4)
Fe4 S1 C12 C13 -71.9(5)
C17 C12 C13 C14 0.1(9)
S1 C12 C13 C14 -171.5(6)
C12 C13 C14 C15 -0.3(12)
C13 C14 C15 C16 -0.7(12)
C14 C15 C16 C17 2.0(11)
C15 C16 C17 C12 -2.3(10)
C13 C12 C17 C16 1.2(8)
S1 C12 C17 C16 172.5(5)
C24 P1 C18 C19 125.0(5)
S2 P1 C18 C19 -130.1(5)
Fe4 P1 C18 C19 -6.0(5)
C24 P1 C18 C23 -53.4(5)
S2 P1 C18 C23 51.5(4)
Fe4 P1 C18 C23 175.6(4)
C23 C18 C19 C20 -1.2(10)
P1 C18 C19 C20 -179.7(6)
C18 C19 C20 C21 -1.3(13)
C19 C20 C21 C22 2.6(13)
C20 C21 C22 C23 -1.3(12)
C19 C18 C23 C22 2.5(9)
P1 C18 C23 C22 -179.1(5)
C21 C22 C23 C18 -1.3(10)
C18 P1 C24 C29 109.1(5)
S2 P1 C24 C29 7.3(5)
Fe4 P1 C24 C29 -114.6(4)
C18 P1 C24 C25 -73.8(4)
S2 P1 C24 C25 -175.5(3)
Fe4 P1 C24 C25 62.6(4)
C29 C24 C25 C26 -0.7(7)
P1 C24 C25 C26 -178.0(4)
C24 C25 C26 C27 0.8(8)
C25 C26 C27 C28 -0.5(9)
C26 C27 C28 C29 0.0(9)
C25 C24 C29 C28 0.3(8)
P1 C24 C29 C28 177.3(5)
C27 C28 C29 C24 0.1(9)
